data_2200549
loop_
_publ_author_name
'Hoong-Kun Fun'
'Suchada Chantrapromma'
'Ibrahim Abdul Razak'
'Fengli Bei'
'Fangfang Jian'
'Xujie Yang'
'Lude Lu'
'Xin Wang'

_publ_section_title
;
 Bis(<i>N</i>-methyl-<i>N</i>-phenylthiocarbamoyl) disulfide
;
_journal_issue 8
_journal_name_full 'Acta Crystallographica Section E'
_journal_page_first o717
_journal_page_last o718
_journal_paper_doi 10.1107/S1600536801011412
_journal_volume 57
_journal_year 2001
_chemical_formula_iupac 'C16 H16 N2 S4'
_chemical_formula_moiety 'C16 H16 N2 S4'
_chemical_formula_sum 'C16 H16 N2 S4'
_chemical_formula_weight 364.55
_chemical_name_systematic
;
Bis(N-methyl-N-phenylthiocarbamoyl) disulfide
;
_space_group_IT_number 14
_symmetry_cell_setting monoclinic
_symmetry_space_group_name_Hall '-P 2ybc'
_symmetry_space_group_name_H-M 'P 1 21/c 1'
_audit_creation_method SHELXL-97
_cell_angle_alpha 90.00
_cell_angle_beta 91.6240(10)
_cell_angle_gamma 90.00
_cell_formula_units_Z 4
_cell_length_a 9.6233(2)
_cell_length_b 10.7356(2)
_cell_length_c 17.2999(3)
_cell_measurement_reflns_used 5529
_cell_measurement_temperature 293(2)
_cell_measurement_theta_max 28.34
_cell_measurement_theta_min 2.12
_cell_volume 1786.57(6)
_computing_cell_refinement 'SAINT (Siemens, 1996)'
_computing_data_collection 'SMART (Siemens, 1996)'
_computing_data_reduction SAINT
_computing_molecular_graphics SHELXTL
_computing_publication_material
;
SHELXTL and PLATON (Spek, 1990)
;
_computing_structure_refinement SHELXTL
_computing_structure_solution 'SHELXTL (Sheldrick, 1997)'
_diffrn_ambient_temperature 293(2)
_diffrn_detector_area_resol_mean 8.33
_diffrn_measured_fraction_theta_full .981
_diffrn_measured_fraction_theta_max .981
_diffrn_measurement_device_type
;
Siemens SMART CCD area-detector
;
_diffrn_measurement_method \w
_diffrn_radiation_monochromator graphite
_diffrn_radiation_source 'fine-focus sealed tube'
_diffrn_radiation_type MoK\a
_diffrn_radiation_wavelength .71073
_diffrn_reflns_av_R_equivalents .0831
_diffrn_reflns_av_sigmaI/netI .0970
_diffrn_reflns_limit_h_max 11
_diffrn_reflns_limit_h_min -12
_diffrn_reflns_limit_k_max 12
_diffrn_reflns_limit_k_min -14
_diffrn_reflns_limit_l_max 22
_diffrn_reflns_limit_l_min -23
_diffrn_reflns_number 12183
_diffrn_reflns_theta_full 28.28
_diffrn_reflns_theta_max 28.28
_diffrn_reflns_theta_min 2.12
_diffrn_standards_decay_% 0
_diffrn_standards_interval_count none
_diffrn_standards_number 0
_exptl_absorpt_coefficient_mu .529
_exptl_absorpt_correction_T_max .9589
_exptl_absorpt_correction_T_min .8748
_exptl_absorpt_correction_type empirical
_exptl_absorpt_process_details '(SADABS; Sheldrick, 1996)'
_exptl_crystal_colour colourless
_exptl_crystal_density_diffrn 1.355
_exptl_crystal_density_method 'not measured'
_exptl_crystal_description block
_exptl_crystal_F_000 760
_exptl_crystal_size_max .26
_exptl_crystal_size_mid .22
_exptl_crystal_size_min .08
_refine_diff_density_max .464
_refine_diff_density_min -.781
_refine_ls_extinction_coef .012(2)
_refine_ls_extinction_method SHELXTL
_refine_ls_goodness_of_fit_ref .985
_refine_ls_hydrogen_treatment constr
_refine_ls_matrix_type full
_refine_ls_number_parameters 202
_refine_ls_number_reflns 4353
_refine_ls_number_restraints 0
_refine_ls_restrained_S_all .985
_refine_ls_R_factor_all .1166
_refine_ls_R_factor_gt .0708
_refine_ls_shift/su_max <0.001
_refine_ls_shift/su_mean .000
_refine_ls_structure_factor_coef Fsqd
_refine_ls_weighting_details 'calc w = 1/[\s^2^(Fo^2^)+(0.1095P)^2^] where P = (Fo^2^+2Fc^2^)/3'
_refine_ls_weighting_scheme calc
_refine_ls_wR_factor_ref .2157
_reflns_number_gt 2395
_reflns_number_total 4353
_reflns_threshold_expression I>2\s(I)
_cod_data_source_file wn6028.cif
_cod_data_source_block I
_cod_depositor_comments
;
The following automatic conversions were performed:
'_symmetry_cell_setting' value 'Monoclinic' changed to 'monoclinic'
according to '/home/saulius/struct/CIF-dictionaries/cif_core.dic'
dictionary named 'cif_core.dic' version 2.4.1 from 2010-06-29.

Automatic conversion script
Id: cif_fix_enum 1527 2010-12-29 10:47:43Z saulius 

The following automatic conversions were performed:

'_symmetry_cell_setting' value 'Monoclinic' changed to 'monoclinic'
according to /home/saulius/struct/CIF-dictionaries/cif_core.dic
dictionary named 'cif_core.dic' version 2.4.1 from 2010-06-29.

Automatic conversion script
Id: cif_fix_values 1715 2011-07-08 13:25:40Z adriana 
;
_cod_original_sg_symbol_H-M 'P 21/c'
_cod_database_code 2200549
_cod_database_fobs_code 2200549

loop_
_symmetry_equiv_pos_as_xyz
'x, y, z'
'-x, y+1/2, -z+1/2'
'-x, -y, -z'
'x, -y-1/2, z-1/2'

loop_
_atom_site_label
_atom_site_fract_x
_atom_site_fract_y
_atom_site_fract_z
_atom_site_U_iso_or_equiv
_atom_site_adp_type
_atom_site_calc_flag
_atom_site_refinement_flags
_atom_site_occupancy
_atom_site_disorder_assembly
_atom_site_disorder_group
_atom_site_type_symbol
S1 .25051(11) .34438(12) .04194(7) .0637(4) Uani d . 1 . . S
S2 .04187(11) .17521(9) .12010(6) .0516(3) Uani d . 1 . . S
S3 .20733(11) .17675(9) .19393(7) .0544(3) Uani d . 1 . . S
S4 .02917(11) .39421(11) .24788(7) .0576(4) Uani d . 1 . . S
N1 -.0058(3) .2965(3) -.00920(18) .0416(7) Uani d . 1 . . N
N2 .2791(3) .3310(3) .30389(19) .0489(8) Uani d . 1 . . N
C1 -.1431(3) .2432(3) -.0027(2) .0396(8) Uani d . 1 . . C
C2 -.2375(4) .3001(4) .0453(3) .0578(11) Uani d . 1 . . C
H2A -.2110 .3683 .0754 .069 Uiso calc R 1 . . H
C3 -.3713(4) .2541(4) .0477(3) .0596(11) Uani d . 1 . . C
H3A -.4350 .2906 .0802 .071 Uiso calc R 1 . . H
C4 -.4106(4) .1541(4) .0020(3) .0576(11) Uani d . 1 . . C
H4A -.5013 .1243 .0031 .069 Uiso calc R 1 . . H
C5 -.3179(5) .0990(4) -.0444(3) .0664(13) Uani d . 1 . . C
H5A -.3454 .0312 -.0746 .080 Uiso calc R 1 . . H
C6 -.1822(5) .1424(4) -.0473(3) .0549(11) Uani d . 1 . . C
H6A -.1187 .1039 -.0791 .066 Uiso calc R 1 . . H
C7 .0140(4) .3707(4) -.0799(2) .0586(11) Uani d . 1 . . C
H7A .1115 .3849 -.0865 .088 Uiso calc R 1 . . H
H7B -.0328 .4492 -.0753 .088 Uiso calc R 1 . . H
H7C -.0237 .3264 -.1238 .088 Uiso calc R 1 . . H
C8 .0957(4) .2793(3) .0443(2) .0427(9) Uani d . 1 . . C
C9 .1732(4) .3106(3) .2536(2) .0412(8) Uani d . 1 . . C
C10 .2710(5) .4287(5) .3631(3) .0773(15) Uani d . 1 . . C
H10A .3625 .4601 .3749 .116 Uiso calc R 1 . . H
H10B .2322 .3945 .4090 .116 Uiso calc R 1 . . H
H10C .2129 .4953 .3439 .116 Uiso calc R 1 . . H
C11 .4071(4) .2607(4) .3044(2) .0476(9) Uani d . 1 . . C
C12 .5154(5) .3017(6) .2612(3) .0783(15) Uani d . 1 . . C
H12A .5059 .3727 .2307 .094 Uiso calc R 1 . . H
C13 .6409(5) .2346(6) .2637(4) .0950(19) Uani d . 1 . . C
H13A .7144 .2598 .2337 .114 Uiso calc R 1 . . H
C14 .6549(6) .1340(6) .3096(3) .0847(18) Uani d . 1 . . C
H14A .7384 .0904 .3115 .102 Uiso calc R 1 . . H
C15 .5493(6) .0962(5) .3524(3) .0835(17) Uani d . 1 . . C
H15A .5608 .0272 .3845 .100 Uiso calc R 1 . . H
C16 .4233(5) .1583(4) .3499(3) .0640(12) Uani d . 1 . . C
H16A .3500 .1300 .3791 .077 Uiso calc R 1 . . H

loop_
_atom_site_aniso_label
_atom_site_aniso_U_11
_atom_site_aniso_U_22
_atom_site_aniso_U_33
_atom_site_aniso_U_12
_atom_site_aniso_U_13
_atom_site_aniso_U_23
S1 .0288(5) .0857(9) .0762(7) -.0162(5) -.0046(5) -.0068(6)
S2 .0406(6) .0450(6) .0680(6) -.0074(4) -.0201(5) .0020(5)
S3 .0453(6) .0449(6) .0717(7) .0123(4) -.0236(5) -.0122(5)
S4 .0366(6) .0642(7) .0715(7) .0171(5) -.0079(5) -.0028(6)
N1 .0275(15) .0461(17) .0511(15) -.0045(13) -.0020(14) .0000(15)
N2 .0403(18) .051(2) .0545(17) .0127(15) -.0145(15) -.0141(16)
C1 .0243(17) .042(2) .0521(18) -.0032(15) -.0099(15) .0044(17)
C2 .036(2) .047(2) .090(3) -.0049(18) -.003(2) -.007(2)
C3 .036(2) .067(3) .076(3) .003(2) .004(2) .000(3)
C4 .033(2) .066(3) .073(3) -.0161(19) -.016(2) .018(2)
C5 .059(3) .055(3) .084(3) -.028(2) -.013(3) .000(2)
C6 .047(2) .049(2) .068(3) -.0102(19) .003(2) -.011(2)
C7 .042(2) .066(3) .068(2) -.012(2) -.005(2) .013(2)
C8 .0288(18) .041(2) .058(2) .0007(15) -.0030(17) -.0158(18)
C9 .0330(19) .043(2) .0482(17) .0050(16) .0011(16) .0005(17)
C10 .071(3) .071(3) .088(3) .026(3) -.031(3) -.034(3)
C11 .033(2) .047(2) .062(2) .0095(17) -.0154(18) -.010(2)
C12 .048(3) .096(4) .090(4) .003(3) -.003(3) .022(3)
C13 .046(3) .135(5) .105(4) .010(3) .012(3) .010(4)
C14 .054(3) .122(5) .076(3) .038(3) -.022(3) -.038(4)
C15 .090(4) .067(3) .092(4) .037(3) -.039(3) -.019(3)
C16 .055(3) .055(3) .082(3) .012(2) -.012(2) -.005(2)

loop_
_atom_type_symbol
_atom_type_description
_atom_type_scat_dispersion_real
_atom_type_scat_dispersion_imag
_atom_type_scat_source
C C .0033 .0016 'International Tables Vol C Tables 4.2.6.8 and 6.1.1.4'
H H .0000 .0000 'International Tables Vol C Tables 4.2.6.8 and 6.1.1.4'
N N .0061 .0033 'International Tables Vol C Tables 4.2.6.8 and 6.1.1.4'
S S .1246 .1234 'International Tables Vol C Tables 4.2.6.8 and 6.1.1.4'

loop_
_geom_angle_atom_site_label_1
_geom_angle_atom_site_label_2
_geom_angle_atom_site_label_3
_geom_angle
C8 S2 S3 102.54(12)
C9 S3 S2 102.49(13)
C8 N1 C1 122.8(3)
C8 N1 C7 122.5(3)
C1 N1 C7 114.7(3)
C9 N2 C11 123.5(3)
C9 N2 C10 121.0(3)
C11 N2 C10 115.5(3)
C6 C1 C2 120.5(4)
C6 C1 N1 120.2(3)
C2 C1 N1 119.1(3)
C3 C2 C1 119.1(4)
C4 C3 C2 120.1(4)
C5 C4 C3 120.4(4)
C4 C5 C6 120.8(4)
C1 C6 C5 119.1(4)
N1 C8 S1 124.5(3)
N1 C8 S2 111.6(3)
S1 C8 S2 123.9(2)
N2 C9 S4 124.9(3)
N2 C9 S3 110.8(3)
S4 C9 S3 124.3(2)
C16 C11 C12 119.9(4)
C16 C11 N2 120.7(4)
C12 C11 N2 119.3(4)
C11 C12 C13 118.9(5)
C14 C13 C12 120.1(5)
C15 C14 C13 120.4(5)
C14 C15 C16 121.0(5)
C11 C16 C15 119.7(5)

loop_
_geom_bond_atom_site_label_1
_geom_bond_atom_site_label_2
_geom_bond_site_symmetry_2
_geom_bond_distance
_geom_bond_publ_flag
S1 C8 . 1.647(4) yes
S2 C8 . 1.810(4) yes
S2 S3 . 2.0128(14) yes
S3 C9 . 1.805(4) yes
S4 C9 . 1.652(4) yes
N1 C8 . 1.339(5) yes
N1 C1 . 1.447(4) yes
N1 C7 . 1.477(5) yes
N2 C9 . 1.339(5) yes
N2 C11 . 1.444(5) yes
N2 C10 . 1.469(5) yes
C1 C6 . 1.376(5) ?
C1 C2 . 1.390(5) ?
C2 C3 . 1.380(5) ?
C3 C4 . 1.380(6) ?
C4 C5 . 1.353(6) ?
C5 C6 . 1.389(6) ?
C11 C16 . 1.358(6) ?
C11 C12 . 1.372(6) ?
C12 C13 . 1.406(7) ?
C13 C14 . 1.345(8) ?
C14 C15 . 1.338(8) ?
C15 C16 . 1.383(6) ?

loop_
_geom_torsion_atom_site_label_1
_geom_torsion_atom_site_label_2
_geom_torsion_atom_site_label_3
_geom_torsion_atom_site_label_4
_geom_torsion
_geom_torsion_publ_flag
C8 S2 S3 C9 86.18(18) ?
C8 N1 C1 C6 -105.2(4) ?
C7 N1 C1 C6 74.4(5) ?
C8 N1 C1 C2 79.1(5) ?
C7 N1 C1 C2 -101.3(4) ?
C6 C1 C2 C3 .1(6) ?
N1 C1 C2 C3 175.8(4) ?
C1 C2 C3 C4 -1.0(7) ?
C2 C3 C4 C5 1.2(7) ?
C3 C4 C5 C6 -.5(7) ?
C2 C1 C6 C5 .6(6) ?
N1 C1 C6 C5 -175.1(4) ?
C4 C5 C6 C1 -.4(7) ?
C1 N1 C8 S1 -176.4(3) ?
C7 N1 C8 S1 4.1(5) ?
C1 N1 C8 S2 3.7(4) ?
C7 N1 C8 S2 -175.9(3) ?
S3 S2 C8 N1 -176.3(2) ?
S3 S2 C8 S1 3.7(3) yes
C11 N2 C9 S4 -176.2(3) ?
C10 N2 C9 S4 3.8(6) ?
C11 N2 C9 S3 5.0(5) ?
C10 N2 C9 S3 -175.0(3) ?
S2 S3 C9 N2 -176.0(2) ?
S2 S3 C9 S4 5.2(3) yes
C9 N2 C11 C16 -92.7(5) ?
C10 N2 C11 C16 87.2(5) ?
C9 N2 C11 C12 90.3(5) ?
C10 N2 C11 C12 -89.7(5) ?
C16 C11 C12 C13 1.3(8) ?
N2 C11 C12 C13 178.3(5) ?
C11 C12 C13 C14 -1.8(9) ?
C12 C13 C14 C15 .7(9) ?
C13 C14 C15 C16 .9(8) ?
C12 C11 C16 C15 .3(7) ?
N2 C11 C16 C15 -176.7(4) ?
C14 C15 C16 C11 -1.4(8) ?

loop_
_cod_related_entry_id
_cod_related_entry_database
_cod_related_entry_code
1 ChemSpider 74673
